data_7243990
loop_
_publ_author_name
'Navasardyan, Mger A.'
'Bezzubov, Stanislav I.'
'Medvedev, Alexander G.'
'Prikhodchenko, Petr V.'
'Churakov, Andrei V.'

_publ_section_title
;
 Novel peroxosolvates of tetraalkylammonium halides: the first case of
 layers containing hydrogen-bonded peroxide molecules
;
_journal_issue 1
_journal_name_full CrystEngComm
_journal_page_first 38
_journal_page_last 42
_journal_paper_doi 10.1039/D1CE01476E
_journal_volume 24
_journal_year 2022
_chemical_formula_moiety 'C8 H20 N, 2(H2 O2), Cl'
_chemical_formula_sum 'C8 H24 Cl N O4'
_chemical_formula_weight 233.73
_space_group_IT_number 33
_space_group_name_Hall 'P 2c -2n'
_space_group_name_H-M_alt 'P n a 21'
_symmetry_cell_setting orthorhombic
_symmetry_space_group_name_Hall 'P 2c -2n'
_symmetry_space_group_name_H-M 'P n a 21'
_atom_sites_solution_hydrogens difmap
_atom_sites_solution_primary direct
_atom_sites_solution_secondary difmap
_audit_creation_method SHELXL-97
_audit_update_record
;
2021-10-20 deposited with the CCDC.	2021-12-01 downloaded from the CCDC.
;
_cell_angle_alpha 90.00
_cell_angle_beta 90.00
_cell_angle_gamma 90.00
_cell_formula_units_Z 4
_cell_length_a 11.8741(5)
_cell_length_b 8.4164(3)
_cell_length_c 12.6736(6)
_cell_measurement_reflns_used 9969
_cell_measurement_temperature 150(2)
_cell_measurement_theta_max 30.515
_cell_measurement_theta_min 2.351
_cell_volume 1266.56(9)
_computing_cell_refinement 'SAINT (Bruker, 2018)'
_computing_data_collection '<i>APEX3</i> (Bruker, 2018)'
_computing_data_reduction 'SAINT (Bruker, 2018)'
_computing_molecular_graphics 'SHELXTL (Sheldrick, 2008)'
_computing_publication_material 'SHELXTL (Sheldrick, 2008)'
_computing_structure_refinement 'SHELXTL (Sheldrick, 2008)'
_computing_structure_solution 'SHELXTL (Sheldrick, 2008)'
_diffrn_ambient_temperature 150(2)
_diffrn_measured_fraction_theta_full 0.994
_diffrn_measured_fraction_theta_max 0.994
_diffrn_measurement_device_type 'Bruker SMART Photon II'
_diffrn_measurement_method \w
_diffrn_radiation_monochromator graphite
_diffrn_radiation_source 'fine-focus sealed tube'
_diffrn_radiation_type MoK\a
_diffrn_radiation_wavelength 0.71073
_diffrn_reflns_av_R_equivalents 0.0328
_diffrn_reflns_av_sigmaI/netI 0.0282
_diffrn_reflns_limit_h_max 16
_diffrn_reflns_limit_h_min -14
_diffrn_reflns_limit_k_max 9
_diffrn_reflns_limit_k_min -11
_diffrn_reflns_limit_l_max 17
_diffrn_reflns_limit_l_min -17
_diffrn_reflns_number 14169
_diffrn_reflns_theta_full 28.98
_diffrn_reflns_theta_max 28.98
_diffrn_reflns_theta_min 2.91
_diffrn_standards_decay_% 0
_exptl_absorpt_coefficient_mu 0.295
_exptl_absorpt_correction_T_max 0.9711
_exptl_absorpt_correction_T_min 0.9167
_exptl_absorpt_correction_type multi-scan
_exptl_absorpt_process_details 'SADABS (Bruker, 2018)'
_exptl_crystal_colour colourless
_exptl_crystal_density_diffrn 1.226
_exptl_crystal_density_method 'not measured'
_exptl_crystal_description prism
_exptl_crystal_F_000 512
_exptl_crystal_size_max 0.30
_exptl_crystal_size_mid 0.20
_exptl_crystal_size_min 0.10
_refine_diff_density_max 0.263
_refine_diff_density_min -0.156
_refine_diff_density_rms 0.037
_refine_ls_abs_structure_details 'Flack H D (1983), Acta Cryst. A39, 876-881'
_refine_ls_abs_structure_Flack 0.09(5)
_refine_ls_extinction_method none
_refine_ls_goodness_of_fit_ref 1.042
_refine_ls_hydrogen_treatment refall
_refine_ls_matrix_type full
_refine_ls_number_parameters 223
_refine_ls_number_reflns 3342
_refine_ls_number_restraints 1
_refine_ls_restrained_S_all 1.041
_refine_ls_R_factor_all 0.0366
_refine_ls_R_factor_gt 0.0359
_refine_ls_shift/su_max 0.001
_refine_ls_shift/su_mean 0.000
_refine_ls_structure_factor_coef Fsqd
_refine_ls_weighting_details 'calc w=1/[\s^2^(Fo^2^)+(0.0757P)^2^+0.1688P] where P=(Fo^2^+2Fc^2^)/3'
_refine_ls_weighting_scheme calc
_refine_ls_wR_factor_gt 0.1005
_refine_ls_wR_factor_ref 0.1013
_reflns_number_gt 3271
_reflns_number_total 3342
_reflns_threshold_expression I>2\s(I)
_cod_data_source_file d1ce01476e2.cif
_cod_data_source_block a
_cod_depositor_comments 'Adding full bibliography for 7243990--7243993.cif.'
_cod_database_code 7243990

loop_
_symmetry_equiv_pos_as_xyz
'x, y, z'
'-x, -y, z+1/2'
'x+1/2, -y+1/2, z'
'-x+1/2, y+1/2, z+1/2'

loop_
_atom_site_label
_atom_site_type_symbol
_atom_site_fract_x
_atom_site_fract_y
_atom_site_fract_z
_atom_site_U_iso_or_equiv
_atom_site_adp_type
_atom_site_occupancy
_atom_site_symmetry_multiplicity
_atom_site_calc_flag
_atom_site_refinement_flags
_atom_site_disorder_assembly
_atom_site_disorder_group
Cl1 Cl 0.69355(3) 0.85963(4) 0.61686(3) 0.02469(11) Uani 1 1 d . . .
N1 N 0.48951(9) 0.49623(15) 0.38746(9) 0.0150(2) Uani 1 1 d . . .
C1 C 0.48752(12) 0.38606(18) 0.48228(12) 0.0209(3) Uani 1 1 d . . .
C2 C 0.49285(14) 0.21054(19) 0.45496(17) 0.0304(4) Uani 1 1 d . . .
C3 C 0.59848(12) 0.47933(17) 0.32578(12) 0.0193(3) Uani 1 1 d . . .
C4 C 0.70435(12) 0.5167(2) 0.38728(16) 0.0275(3) Uani 1 1 d . . .
C5 C 0.47601(12) 0.66287(18) 0.43183(12) 0.0210(3) Uani 1 1 d . . .
C6 C 0.48496(16) 0.7952(2) 0.35156(18) 0.0319(4) Uani 1 1 d . . .
C7 C 0.39475(12) 0.45739(18) 0.31104(11) 0.0211(3) Uani 1 1 d . . .
C8 C 0.27876(14) 0.4504(2) 0.35965(14) 0.0277(3) Uani 1 1 d . . .
O1 O 0.79965(14) 0.27626(19) 0.67455(14) 0.0443(4) Uani 1 1 d . . .
O2 O 0.70176(12) 0.23388(17) 0.61310(18) 0.0420(3) Uani 1 1 d . . .
O3 O 0.94368(11) 0.60803(17) 0.68935(10) 0.0304(3) Uani 1 1 d . . .
O4 O 0.86392(9) 0.58209(13) 0.60310(9) 0.0253(2) Uani 1 1 d . . .
H1 H 0.815(2) 0.368(4) 0.648(3) 0.049(9) Uiso 1 1 d . . .
H2 H 0.705(2) 0.128(4) 0.618(4) 0.050(8) Uiso 1 1 d . . .
H3 H 1.007(2) 0.621(3) 0.663(2) 0.029(6) Uiso 1 1 d . . .
H4 H 0.8193(19) 0.666(3) 0.612(3) 0.031(5) Uiso 1 1 d . . .
H32 H 0.6006(17) 0.368(2) 0.2980(16) 0.010(4) Uiso 1 1 d . . .
H12 H 0.419(2) 0.417(3) 0.524(2) 0.026(5) Uiso 1 1 d . . .
H72 H 0.396(2) 0.535(3) 0.256(2) 0.029(6) Uiso 1 1 d . . .
H63 H 0.559(2) 0.799(3) 0.323(2) 0.031(6) Uiso 1 1 d . . .
H52 H 0.406(2) 0.668(3) 0.4668(18) 0.021(5) Uiso 1 1 d . . .
H23 H 0.565(2) 0.184(3) 0.421(2) 0.032(6) Uiso 1 1 d . . .
H31 H 0.5905(19) 0.546(3) 0.2641(19) 0.021(5) Uiso 1 1 d . . .
H51 H 0.5332(18) 0.677(3) 0.4850(18) 0.021(5) Uiso 1 1 d . . .
H11 H 0.5495(19) 0.424(3) 0.525(2) 0.025(5) Uiso 1 1 d . . .
H83 H 0.270(3) 0.364(3) 0.410(3) 0.040(7) Uiso 1 1 d . . .
H71 H 0.413(2) 0.354(3) 0.282(2) 0.030(6) Uiso 1 1 d . . .
H62 H 0.432(3) 0.790(5) 0.293(3) 0.063(10) Uiso 1 1 d . . .
H22 H 0.418(3) 0.176(4) 0.415(3) 0.052(8) Uiso 1 1 d . . .
H43 H 0.760(2) 0.503(3) 0.334(2) 0.041(7) Uiso 1 1 d . . .
H42 H 0.722(2) 0.446(3) 0.444(2) 0.039(7) Uiso 1 1 d . . .
H41 H 0.709(3) 0.628(4) 0.411(3) 0.049(9) Uiso 1 1 d . . .
H82 H 0.258(2) 0.554(3) 0.388(3) 0.042(7) Uiso 1 1 d . . .
H61 H 0.475(3) 0.894(4) 0.389(3) 0.053(9) Uiso 1 1 d . . .
H81 H 0.227(3) 0.438(3) 0.303(3) 0.053(8) Uiso 1 1 d . . .
H21 H 0.491(3) 0.162(4) 0.515(4) 0.068(11) Uiso 1 1 d . . .

loop_
_atom_site_aniso_label
_atom_site_aniso_U_11
_atom_site_aniso_U_22
_atom_site_aniso_U_33
_atom_site_aniso_U_23
_atom_site_aniso_U_13
_atom_site_aniso_U_12
Cl1 0.02114(16) 0.02168(17) 0.03125(18) 0.00001(14) -0.00004(15) 0.00081(10)
N1 0.0139(5) 0.0138(5) 0.0173(5) -0.0016(4) 0.0008(4) -0.0008(4)
C1 0.0191(6) 0.0229(7) 0.0208(6) 0.0053(5) 0.0009(5) -0.0014(5)
C2 0.0255(7) 0.0196(7) 0.0460(10) 0.0088(7) 0.0029(7) 0.0000(5)
C3 0.0151(6) 0.0199(6) 0.0227(6) -0.0022(5) 0.0045(5) -0.0005(5)
C4 0.0150(6) 0.0312(9) 0.0363(8) -0.0013(7) -0.0007(6) -0.0007(5)
C5 0.0213(6) 0.0155(6) 0.0262(7) -0.0073(5) 0.0018(6) -0.0002(5)
C6 0.0314(8) 0.0168(7) 0.0475(10) 0.0036(6) 0.0056(7) 0.0026(6)
C7 0.0172(6) 0.0262(7) 0.0199(6) -0.0041(5) -0.0030(5) -0.0042(5)
C8 0.0148(6) 0.0402(9) 0.0282(7) -0.0026(7) -0.0029(6) -0.0020(6)
O1 0.0515(9) 0.0307(7) 0.0507(9) 0.0101(6) -0.0243(7) -0.0107(6)
O2 0.0386(6) 0.0282(6) 0.0593(9) 0.0041(7) -0.0216(7) -0.0016(5)
O3 0.0222(6) 0.0420(7) 0.0270(5) -0.0011(5) 0.0015(5) -0.0013(5)
O4 0.0243(5) 0.0225(5) 0.0291(6) -0.0019(4) -0.0002(5) 0.0003(4)

loop_
_atom_type_symbol
_atom_type_description
_atom_type_scat_dispersion_real
_atom_type_scat_dispersion_imag
_atom_type_scat_source
C C 0.0033 0.0016 'International Tables Vol C Tables 4.2.6.8 and 6.1.1.4'
H H 0.0000 0.0000 'International Tables Vol C Tables 4.2.6.8 and 6.1.1.4'
N N 0.0061 0.0033 'International Tables Vol C Tables 4.2.6.8 and 6.1.1.4'
O O 0.0106 0.0060 'International Tables Vol C Tables 4.2.6.8 and 6.1.1.4'
Cl Cl 0.1484 0.1585 'International Tables Vol C Tables 4.2.6.8 and 6.1.1.4'

loop_
_geom_angle_atom_site_label_1
_geom_angle_atom_site_label_2
_geom_angle_atom_site_label_3
_geom_angle
_geom_angle_site_symmetry_1
_geom_angle_site_symmetry_3
_geom_angle_publ_flag
C1 N1 C3 111.33(11) . . ?
C1 N1 C5 105.62(11) . . ?
C3 N1 C5 111.52(11) . . ?
C1 N1 C7 111.19(11) . . ?
C3 N1 C7 106.41(11) . . ?
C5 N1 C7 110.86(11) . . ?
N1 C1 C2 114.40(14) . . ?
N1 C1 H12 105.7(14) . . ?
C2 C1 H12 113.8(14) . . ?
N1 C1 H11 102.9(15) . . ?
C2 C1 H11 114.8(14) . . ?
H12 C1 H11 104(2) . . ?
C1 C2 H23 110.7(15) . . ?
C1 C2 H22 109.9(17) . . ?
H23 C2 H22 118(2) . . ?
C1 C2 H21 105(3) . . ?
H23 C2 H21 108(3) . . ?
H22 C2 H21 105(3) . . ?
C4 C3 N1 115.06(12) . . ?
C4 C3 H32 110.8(12) . . ?
N1 C3 H32 106.9(12) . . ?
C4 C3 H31 112.2(13) . . ?
N1 C3 H31 106.1(14) . . ?
H32 C3 H31 105.2(17) . . ?
C3 C4 H43 100.4(17) . . ?
C3 C4 H42 115.9(17) . . ?
H43 C4 H42 108(2) . . ?
C3 C4 H41 114(2) . . ?
H43 C4 H41 107(3) . . ?
H42 C4 H41 110(3) . . ?
C6 C5 N1 115.05(13) . . ?
C6 C5 H52 110.0(14) . . ?
N1 C5 H52 108.1(14) . . ?
C6 C5 H51 109.4(14) . . ?
N1 C5 H51 107.2(14) . . ?
H52 C5 H51 106.8(18) . . ?
C5 C6 H63 110.3(16) . . ?
C5 C6 H62 116(2) . . ?
H63 C6 H62 108(3) . . ?
C5 C6 H61 107(2) . . ?
H63 C6 H61 106(2) . . ?
H62 C6 H61 109(3) . . ?
C8 C7 N1 115.06(12) . . ?
C8 C7 H72 110.0(15) . . ?
N1 C7 H72 107.7(15) . . ?
C8 C7 H71 109.1(16) . . ?
N1 C7 H71 105.5(16) . . ?
H72 C7 H71 109(2) . . ?
C7 C8 H83 113.2(18) . . ?
C7 C8 H82 110.5(17) . . ?
H83 C8 H82 113(3) . . ?
C7 C8 H81 107(2) . . ?
H83 C8 H81 110(3) . . ?
H82 C8 H81 102(2) . . ?
O2 O1 H1 101(2) . . ?
O1 O2 H2 100(2) . . ?
O4 O3 H3 107.9(19) . . ?
O3 O4 H4 100.3(19) . . ?

loop_
_geom_bond_atom_site_label_1
_geom_bond_atom_site_label_2
_geom_bond_distance
_geom_bond_site_symmetry_2
_geom_bond_publ_flag
N1 C1 1.5180(18) . ?
N1 C3 1.5184(17) . ?
N1 C5 1.5196(18) . ?
N1 C7 1.5202(18) . ?
C1 C2 1.519(2) . ?
C1 H12 1.00(2) . ?
C1 H11 0.97(2) . ?
C2 H23 0.99(3) . ?
C2 H22 1.07(3) . ?
C2 H21 0.86(4) . ?
C3 C4 1.512(2) . ?
C3 H32 0.999(18) . ?
C3 H31 0.97(2) . ?
C4 H43 0.95(3) . ?
C4 H42 0.95(3) . ?
C4 H41 0.98(3) . ?
C5 C6 1.512(2) . ?
C5 H52 0.95(2) . ?
C5 H51 0.96(2) . ?
C6 H63 0.95(3) . ?
C6 H62 0.97(4) . ?
C6 H61 0.97(3) . ?
C7 C8 1.510(2) . ?
C7 H72 0.95(3) . ?
C7 H71 0.97(2) . ?
C8 H83 0.98(3) . ?
C8 H82 0.98(3) . ?
C8 H81 0.96(4) . ?
O1 O2 1.4439(19) . ?
O1 H1 0.86(3) . ?
O2 H2 0.89(3) . ?
O3 O4 1.4627(17) . ?
O3 H3 0.82(3) . ?
O4 H4 0.89(2) . ?

loop_
_geom_hbond_atom_site_label_D
_geom_hbond_atom_site_label_H
_geom_hbond_atom_site_label_A
_geom_hbond_distance_DH
_geom_hbond_distance_HA
_geom_hbond_distance_DA
_geom_hbond_angle_DHA
_geom_hbond_site_symmetry_A
O1 H1 O4 0.86(3) 1.97(3) 2.833(2) 173(3) .
O2 H2 Cl1 0.89(3) 2.26(3) 3.1517(15) 172(3) 1_545
O3 H3 Cl1 0.82(3) 2.30(3) 3.1179(13) 170(3) 3_565
O4 H4 Cl1 0.89(2) 2.21(2) 3.0951(12) 173(3) .

loop_
_geom_torsion_atom_site_label_1
_geom_torsion_atom_site_label_2
_geom_torsion_atom_site_label_3
_geom_torsion_atom_site_label_4
_geom_torsion
_geom_torsion_site_symmetry_1
_geom_torsion_site_symmetry_2
_geom_torsion_site_symmetry_3
_geom_torsion_site_symmetry_4
_geom_torsion_publ_flag
H1 O1 O2 H2 155(3) . . . . ?
H3 O3 O4 H4 -117(3) . . . . ?
